data_4308939
loop_
_publ_author_name
'Tianlu Sheng'
'Sebastian Dechert'
'Isabella Hyla-Kryspin'
'Rainer F. Winter'
'Franc Meyer'

_publ_contact_author_address
; Institut f\"ur Anorganische Chemie
  Georg August Universit\"at G\"ottingen
  Tammannstra\&se 4
  D-37077 G\"ottingen
  Germany
;
_publ_contact_author_email franc.meyer@chemie.uni-goettingen.de
_publ_contact_author_fax 49(551)393063
_publ_contact_author_name 'Prof. Dr. Franc Meyer'
_publ_section_title
;
Redox Site Confinement in Highly Unsymmetric Dimanganese Complexes
;
_journal_name_full 'Inorganic Chemistry'
_journal_page_first 3863
_journal_page_last 3874
_journal_paper_doi 10.1021/ic0503683
_journal_volume 44
_journal_year 2005
_chemical_formula_moiety 'C24 H21 Cl Mn2 N5 O2'
_chemical_formula_sum 'C24 H21 Cl Mn2 N5 O2'
_chemical_formula_weight 556.79
_chemical_name_systematic
;
 ?
;
_space_group_IT_number 14
_symmetry_cell_setting monoclinic
_symmetry_space_group_name_Hall '-P 2ybc'
_symmetry_space_group_name_H-M 'P 1 21/c 1'
_atom_sites_solution_hydrogens geom
_atom_sites_solution_primary direct
_atom_sites_solution_secondary difmap
_audit_creation_method SHELXL-97
_cell_angle_alpha 90.00
_cell_angle_beta 100.204(2)
_cell_angle_gamma 90.00
_cell_formula_units_Z 4
_cell_length_a 14.6104(4)
_cell_length_b 9.1920(3)
_cell_length_c 17.5677(6)
_cell_measurement_reflns_used 68606
_cell_measurement_temperature 133(2)
_cell_measurement_theta_max 24.79
_cell_measurement_theta_min 2.51
_cell_volume 2322.00(13)
_computing_cell_refinement 'X-AREA (Stoe & Cie, 2002)'
_computing_data_collection 'X-AREA (Stoe & Cie, 2002)'
_computing_data_reduction 'X-AREA (Stoe & Cie, 2002)'
_computing_molecular_graphics 'DIAMOND (Brandenburg, 2001)'
_computing_publication_material 'SHELXL-97 (Sheldrick, 1997)'
_computing_structure_refinement 'SHELXL-97 (Sheldrick, 1997)'
_computing_structure_solution 'SHELXS-97 (Sheldrick, 1990)'
_diffrn_ambient_temperature 133(2)
_diffrn_measured_fraction_theta_full 0.981
_diffrn_measured_fraction_theta_max 0.981
_diffrn_measurement_device_type 'Stoe IPDS II'
_diffrn_measurement_method \w
_diffrn_radiation_monochromator graphite
_diffrn_radiation_source 'fine-focus sealed tube'
_diffrn_radiation_type MoK\a
_diffrn_radiation_wavelength 0.71073
_diffrn_reflns_av_R_equivalents 0.0440
_diffrn_reflns_av_sigmaI/netI 0.0114
_diffrn_reflns_limit_h_max 17
_diffrn_reflns_limit_h_min -17
_diffrn_reflns_limit_k_max 10
_diffrn_reflns_limit_k_min -10
_diffrn_reflns_limit_l_max 20
_diffrn_reflns_limit_l_min -20
_diffrn_reflns_number 68606
_diffrn_reflns_theta_full 24.79
_diffrn_reflns_theta_max 24.79
_diffrn_reflns_theta_min 2.51
_diffrn_standards_decay_% 0
_diffrn_standards_number 0
_exptl_absorpt_coefficient_mu 1.235
_exptl_absorpt_correction_T_max 0.8684
_exptl_absorpt_correction_T_min 0.6304
_exptl_absorpt_correction_type numerical
_exptl_absorpt_process_details 'X-RED (Stoe & Cie, 2002)'
_exptl_crystal_colour orange
_exptl_crystal_density_diffrn 1.593
_exptl_crystal_density_method 'not measured'
_exptl_crystal_description block
_exptl_crystal_F_000 1132
_exptl_crystal_size_max 0.43
_exptl_crystal_size_mid 0.32
_exptl_crystal_size_min 0.22
_refine_diff_density_max 0.384
_refine_diff_density_min -0.346
_refine_diff_density_rms 0.055
_refine_ls_extinction_method none
_refine_ls_goodness_of_fit_ref 1.097
_refine_ls_hydrogen_treatment mixed
_refine_ls_matrix_type full
_refine_ls_number_parameters 307
_refine_ls_number_reflns 3923
_refine_ls_number_restraints 0
_refine_ls_restrained_S_all 1.097
_refine_ls_R_factor_all 0.0272
_refine_ls_R_factor_gt 0.0262
_refine_ls_shift/su_max 0.001
_refine_ls_shift/su_mean 0.000
_refine_ls_structure_factor_coef Fsqd
_refine_ls_weighting_details 'calc w=1/[\s^2^(Fo^2^)+(0.0300P)^2^+2.6384P] where P=(Fo^2^+2Fc^2^)/3'
_refine_ls_weighting_scheme calc
_refine_ls_wR_factor_gt 0.0666
_refine_ls_wR_factor_ref 0.0702
_reflns_number_gt 3834
_reflns_number_total 3923
_reflns_threshold_expression >2sigma(I)
_cod_data_source_file ic0503683si20050310_082735_2.cif
_cod_data_source_block 3
_cod_database_code 4308939

loop_
_symmetry_equiv_pos_as_xyz
'x, y, z'
'-x, y+1/2, -z+1/2'
'-x, -y, -z'
'x, -y-1/2, z-1/2'

loop_
_atom_site_label
_atom_site_type_symbol
_atom_site_fract_x
_atom_site_fract_y
_atom_site_fract_z
_atom_site_U_iso_or_equiv
_atom_site_adp_type
_atom_site_occupancy
_atom_site_symmetry_multiplicity
_atom_site_calc_flag
_atom_site_refinement_flags
_atom_site_disorder_assembly
_atom_site_disorder_group
Mn1 Mn 0.64441(2) 0.41961(3) 0.622254(18) 0.02097(10) Uani 1 1 d . . .
Mn2 Mn 0.82370(2) 0.71776(3) 0.540202(16) 0.01708(9) Uani 1 1 d . . .
Cl1 Cl 0.93210(4) 0.55005(6) 0.59980(3) 0.02803(13) Uani 1 1 d . . .
N1 N 0.63754(12) 0.63790(19) 0.60686(9) 0.0201(4) Uani 1 1 d . . .
N2 N 0.69092(12) 0.73042(19) 0.57209(10) 0.0204(4) Uani 1 1 d . . .
N3 N 0.75285(12) 0.92120(19) 0.47413(10) 0.0211(4) Uani 1 1 d . . .
N4 N 0.80305(12) 0.65879(19) 0.41747(10) 0.0224(4) Uani 1 1 d . . .
N5 N 0.91057(12) 0.91396(19) 0.58245(10) 0.0221(4) Uani 1 1 d . . .
O1 O 0.71932(12) 0.34255(18) 0.48318(10) 0.0358(4) Uani 1 1 d . . .
O2 O 0.81914(13) 0.3634(2) 0.72900(12) 0.0543(6) Uani 1 1 d . . .
C1 C 0.56310(14) 0.8514(2) 0.58958(12) 0.0239(4) Uani 1 1 d . . .
H1 H 0.5191 0.9243 0.5899 0.080 Uiso 1 1 calc R . .
C2 C 0.56107(15) 0.7099(2) 0.61764(12) 0.0229(4) Uani 1 1 d . . .
C3 C 0.64564(14) 0.8588(2) 0.56097(11) 0.0209(4) Uani 1 1 d . . .
C4 C 0.49092(16) 0.6288(2) 0.65511(14) 0.0302(5) Uani 1 1 d . . .
H4A H 0.4953 0.6598 0.7084 0.080 Uiso 1 1 calc R . .
H4B H 0.4285 0.6488 0.6279 0.080 Uiso 1 1 calc R . .
C5 C 0.51128(15) 0.4686(2) 0.65202(12) 0.0244(5) Uani 1 1 d . . .
C6 C 0.49782(14) 0.3834(2) 0.58356(12) 0.0237(4) Uani 1 1 d . . .
H6 H 0.4642 0.4104 0.5356 0.080 Uiso 1 1 calc R . .
C7 C 0.54511(15) 0.2491(2) 0.60167(13) 0.0268(5) Uani 1 1 d . . .
H7 H 0.5482 0.1732 0.5672 0.080 Uiso 1 1 calc R . .
C8 C 0.58662(17) 0.2500(3) 0.68069(14) 0.0316(5) Uani 1 1 d . . .
H8 H 0.6217 0.1756 0.7074 0.080 Uiso 1 1 calc R . .
C9 C 0.56466(16) 0.3866(3) 0.71200(13) 0.0302(5) Uani 1 1 d . . .
H9 H 0.5825 0.4163 0.7631 0.080 Uiso 1 1 calc R . .
C10 C 0.68951(14) 0.9814(2) 0.52326(12) 0.0232(4) Uani 1 1 d . . .
H10A H 0.6415 1.0392 0.4919 0.080 Uiso 1 1 calc R . .
H10B H 0.7240 1.0440 0.5627 0.080 Uiso 1 1 calc R . .
C11 C 0.70198(15) 0.8712(2) 0.39895(12) 0.0263(5) Uani 1 1 d . . .
H11A H 0.6952 0.9518 0.3627 0.080 Uiso 1 1 calc R . .
H11B H 0.6402 0.8402 0.4049 0.080 Uiso 1 1 calc R . .
C12 C 0.75037(14) 0.7471(2) 0.36618(12) 0.0244(4) Uani 1 1 d . . .
C13 C 0.73711(17) 0.7205(3) 0.28735(13) 0.0361(6) Uani 1 1 d . . .
H13 H 0.7028 0.7848 0.2526 0.080 Uiso 1 1 calc R . .
C14 C 0.77579(19) 0.5969(3) 0.26111(14) 0.0415(6) Uani 1 1 d . . .
H14 H 0.7664 0.5759 0.2085 0.080 Uiso 1 1 calc R . .
C15 C 0.82827(17) 0.5050(3) 0.31350(14) 0.0352(5) Uani 1 1 d . . .
H15 H 0.8544 0.4211 0.2969 0.080 Uiso 1 1 calc R . .
C16 C 0.84127(15) 0.5402(2) 0.39143(13) 0.0266(5) Uani 1 1 d . . .
H16 H 0.8777 0.4795 0.4269 0.080 Uiso 1 1 calc R . .
C17 C 0.82774(14) 1.0236(2) 0.46523(12) 0.0230(4) Uani 1 1 d . . .
H17A H 0.8014 1.1177 0.4487 0.080 Uiso 1 1 calc R . .
H17B H 0.8615 0.9879 0.4262 0.080 Uiso 1 1 calc R . .
C18 C 0.89323(14) 1.0387(2) 0.54201(12) 0.0218(4) Uani 1 1 d . . .
C19 C 0.93133(15) 1.1700(2) 0.56900(13) 0.0271(5) Uani 1 1 d . . .
H19 H 0.9188 1.2540 0.5395 0.080 Uiso 1 1 calc R . .
C20 C 0.98903(16) 1.1751(3) 0.64127(14) 0.0304(5) Uani 1 1 d . . .
H20 H 1.0141 1.2629 0.6613 0.080 Uiso 1 1 calc R . .
C21 C 1.00837(16) 1.0477(3) 0.68258(13) 0.0292(5) Uani 1 1 d . . .
H21 H 1.0474 1.0481 0.7305 0.080 Uiso 1 1 calc R . .
C22 C 0.96874(15) 0.9194(2) 0.65141(12) 0.0262(5) Uani 1 1 d . . .
H22 H 0.9827 0.8335 0.6790 0.080 Uiso 1 1 calc R . .
C23 C 0.69137(15) 0.3778(2) 0.53875(13) 0.0258(5) Uani 1 1 d . . .
C24 C 0.75342(17) 0.3961(3) 0.68463(14) 0.0334(5) Uani 1 1 d . . .

loop_
_atom_site_aniso_label
_atom_site_aniso_U_11
_atom_site_aniso_U_22
_atom_site_aniso_U_33
_atom_site_aniso_U_23
_atom_site_aniso_U_13
_atom_site_aniso_U_12
Mn1 0.02255(17) 0.01955(17) 0.02148(17) 0.00239(12) 0.00569(13) -0.00246(12)
Mn2 0.01856(16) 0.01671(16) 0.01600(16) 0.00100(11) 0.00313(12) 0.00075(11)
Cl1 0.0306(3) 0.0229(3) 0.0288(3) 0.0027(2) 0.0004(2) 0.0049(2)
N1 0.0240(9) 0.0191(9) 0.0180(8) -0.0020(7) 0.0057(7) -0.0045(7)
N2 0.0219(9) 0.0198(9) 0.0197(8) 0.0014(7) 0.0036(7) -0.0031(7)
N3 0.0218(9) 0.0208(9) 0.0202(9) 0.0020(7) 0.0026(7) 0.0007(7)
N4 0.0245(9) 0.0236(9) 0.0195(8) 0.0007(7) 0.0047(7) -0.0014(7)
N5 0.0225(9) 0.0218(9) 0.0225(9) 0.0019(7) 0.0048(7) -0.0002(7)
O1 0.0420(10) 0.0306(9) 0.0405(10) -0.0018(8) 0.0231(8) 0.0025(8)
O2 0.0376(10) 0.0618(13) 0.0558(12) 0.0304(11) -0.0124(9) -0.0114(9)
C1 0.0236(10) 0.0205(10) 0.0286(11) -0.0043(9) 0.0076(9) 0.0002(8)
C2 0.0258(11) 0.0228(11) 0.0217(10) -0.0064(8) 0.0088(8) -0.0029(9)
C3 0.0222(10) 0.0190(10) 0.0210(10) -0.0022(8) 0.0026(8) -0.0018(8)
C4 0.0339(12) 0.0244(11) 0.0374(13) -0.0059(10) 0.0202(10) -0.0054(10)
C5 0.0237(10) 0.0256(11) 0.0274(11) -0.0029(9) 0.0144(9) -0.0065(9)
C6 0.0219(10) 0.0244(11) 0.0262(11) -0.0028(9) 0.0080(8) -0.0062(9)
C7 0.0283(11) 0.0207(11) 0.0339(12) -0.0022(9) 0.0129(9) -0.0065(9)
C8 0.0337(12) 0.0275(12) 0.0361(13) 0.0099(10) 0.0129(10) -0.0043(10)
C9 0.0354(12) 0.0346(13) 0.0228(11) 0.0015(10) 0.0117(9) -0.0122(10)
C10 0.0223(10) 0.0200(10) 0.0276(11) 0.0035(9) 0.0054(9) 0.0033(8)
C11 0.0255(11) 0.0289(12) 0.0223(11) 0.0048(9) -0.0019(9) 0.0015(9)
C12 0.0229(10) 0.0286(11) 0.0211(10) 0.0018(9) 0.0020(8) -0.0029(9)
C13 0.0365(13) 0.0495(15) 0.0199(11) 0.0022(10) -0.0012(10) 0.0003(11)
C14 0.0441(15) 0.0586(17) 0.0208(12) -0.0108(11) 0.0030(10) -0.0008(13)
C15 0.0388(13) 0.0377(14) 0.0303(12) -0.0120(11) 0.0098(10) -0.0034(11)
C16 0.0277(11) 0.0266(11) 0.0271(11) -0.0019(9) 0.0092(9) -0.0026(9)
C17 0.0243(11) 0.0215(11) 0.0239(10) 0.0048(8) 0.0063(8) -0.0006(8)
C18 0.0214(10) 0.0220(11) 0.0233(10) 0.0023(8) 0.0078(8) 0.0026(8)
C19 0.0269(11) 0.0228(11) 0.0328(12) 0.0033(9) 0.0084(9) -0.0026(9)
C20 0.0286(11) 0.0268(12) 0.0362(12) -0.0061(10) 0.0063(10) -0.0028(9)
C21 0.0267(11) 0.0337(13) 0.0268(11) -0.0039(10) 0.0033(9) -0.0006(10)
C22 0.0274(11) 0.0268(11) 0.0240(11) 0.0016(9) 0.0030(9) 0.0001(9)
C23 0.0244(11) 0.0175(10) 0.0363(12) 0.0043(9) 0.0078(9) -0.0003(9)
C24 0.0325(13) 0.0318(13) 0.0354(13) 0.0118(10) 0.0046(11) -0.0066(10)

loop_
_atom_type_symbol
_atom_type_description
_atom_type_scat_dispersion_real
_atom_type_scat_dispersion_imag
_atom_type_scat_source
C C 0.0033 0.0016 'International Tables Vol C Tables 4.2.6.8 and 6.1.1.4'
H H 0.0000 0.0000 'International Tables Vol C Tables 4.2.6.8 and 6.1.1.4'
N N 0.0061 0.0033 'International Tables Vol C Tables 4.2.6.8 and 6.1.1.4'
O O 0.0106 0.0060 'International Tables Vol C Tables 4.2.6.8 and 6.1.1.4'
Cl Cl 0.1484 0.1585 'International Tables Vol C Tables 4.2.6.8 and 6.1.1.4'
Mn Mn 0.3368 0.7283 'International Tables Vol C Tables 4.2.6.8 and 6.1.1.4'

loop_
_geom_angle_atom_site_label_1
_geom_angle_atom_site_label_2
_geom_angle_atom_site_label_3
_geom_angle
_geom_angle_site_symmetry_1
_geom_angle_site_symmetry_3
_geom_angle_publ_flag
C23 Mn1 C24 92.76(11) . . ?
C23 Mn1 N1 96.99(8) . . ?
C24 Mn1 N1 102.73(9) . . ?
C23 Mn1 C8 119.21(10) . . ?
C24 Mn1 C8 90.13(10) . . ?
N1 Mn1 C8 141.07(8) . . ?
C23 Mn1 C7 93.00(9) . . ?
C24 Mn1 C7 121.70(10) . . ?
N1 Mn1 C7 133.84(8) . . ?
C8 Mn1 C7 38.89(9) . . ?
C23 Mn1 C9 157.16(10) . . ?
C24 Mn1 C9 94.23(10) . . ?
N1 Mn1 C9 102.61(8) . . ?
C8 Mn1 C9 39.17(9) . . ?
C7 Mn1 C9 64.92(9) . . ?
C23 Mn1 C5 138.43(9) . . ?
C24 Mn1 C5 128.72(10) . . ?
N1 Mn1 C5 78.42(7) . . ?
C8 Mn1 C5 65.25(9) . . ?
C7 Mn1 C5 64.88(8) . . ?
C9 Mn1 C5 38.45(9) . . ?
C23 Mn1 C6 102.40(9) . . ?
C24 Mn1 C6 155.05(9) . . ?
N1 Mn1 C6 95.05(8) . . ?
C8 Mn1 C6 65.21(9) . . ?
C7 Mn1 C6 38.84(9) . . ?
C9 Mn1 C6 64.56(9) . . ?
C5 Mn1 C6 38.51(8) . . ?
N2 Mn2 N4 107.53(6) . . ?
N2 Mn2 N5 110.98(6) . . ?
N4 Mn2 N5 119.55(6) . . ?
N2 Mn2 Cl1 120.08(5) . . ?
N4 Mn2 Cl1 104.09(5) . . ?
N5 Mn2 Cl1 94.79(5) . . ?
N2 Mn2 N3 75.04(6) . . ?
N4 Mn2 N3 74.83(6) . . ?
N5 Mn2 N3 72.43(6) . . ?
Cl1 Mn2 N3 163.59(5) . . ?
C2 N1 N2 108.15(17) . . ?
C2 N1 Mn1 119.55(14) . . ?
N2 N1 Mn1 131.04(13) . . ?
C3 N2 N1 107.72(16) . . ?
C3 N2 Mn2 117.30(13) . . ?
N1 N2 Mn2 134.89(13) . . ?
C11 N3 C17 111.81(16) . . ?
C11 N3 C10 111.84(16) . . ?
C17 N3 C10 112.09(16) . . ?
C11 N3 Mn2 107.71(12) . . ?
C17 N3 Mn2 106.94(12) . . ?
C10 N3 Mn2 106.05(12) . . ?
C16 N4 C12 118.97(18) . . ?
C16 N4 Mn2 122.91(14) . . ?
C12 N4 Mn2 118.12(14) . . ?
C18 N5 C22 118.01(18) . . ?
C18 N5 Mn2 117.68(14) . . ?
C22 N5 Mn2 123.56(14) . . ?
C3 C1 C2 104.40(18) . . ?
N1 C2 C1 109.90(18) . . ?
N1 C2 C4 117.72(19) . . ?
C1 C2 C4 132.4(2) . . ?
N2 C3 C1 109.83(18) . . ?
N2 C3 C10 118.79(18) . . ?
C1 C3 C10 131.37(19) . . ?
C5 C4 C2 108.27(17) . . ?
C9 C5 C6 108.2(2) . . ?
C9 C5 C4 125.6(2) . . ?
C6 C5 C4 124.9(2) . . ?
C9 C5 Mn1 70.48(12) . . ?
C6 C5 Mn1 70.96(12) . . ?
C4 C5 Mn1 114.01(14) . . ?
C5 C6 C7 107.5(2) . . ?
C5 C6 Mn1 70.53(12) . . ?
C7 C6 Mn1 69.36(12) . . ?
C8 C7 C6 108.7(2) . . ?
C8 C7 Mn1 70.53(13) . . ?
C6 C7 Mn1 71.80(12) . . ?
C7 C8 C9 107.3(2) . . ?
C7 C8 Mn1 70.58(12) . . ?
C9 C8 Mn1 71.15(13) . . ?
C5 C9 C8 108.3(2) . . ?
C5 C9 Mn1 71.07(12) . . ?
C8 C9 Mn1 69.68(12) . . ?
N3 C10 C3 109.61(17) . . ?
N3 C11 C12 112.50(17) . . ?
N4 C12 C13 121.6(2) . . ?
N4 C12 C11 116.80(18) . . ?
C13 C12 C11 121.5(2) . . ?
C14 C13 C12 119.0(2) . . ?
C15 C14 C13 119.5(2) . . ?
C14 C15 C16 118.6(2) . . ?
N4 C16 C15 122.3(2) . . ?
N3 C17 C18 109.15(16) . . ?
N5 C18 C19 122.46(19) . . ?
N5 C18 C17 114.87(18) . . ?
C19 C18 C17 122.66(19) . . ?
C18 C19 C20 119.0(2) . . ?
C21 C20 C19 119.0(2) . . ?
C20 C21 C22 118.9(2) . . ?
N5 C22 C21 122.6(2) . . ?
O1 C23 Mn1 175.91(19) . . ?
O2 C24 Mn1 170.4(2) . . ?

loop_
_geom_bond_atom_site_label_1
_geom_bond_atom_site_label_2
_geom_bond_distance
_geom_bond_site_symmetry_2
_geom_bond_publ_flag
Mn1 C23 1.768(2) . ?
Mn1 C24 1.779(2) . ?
Mn1 N1 2.0247(18) . ?
Mn1 C8 2.122(2) . ?
Mn1 C7 2.123(2) . ?
Mn1 C9 2.142(2) . ?
Mn1 C5 2.149(2) . ?
Mn1 C6 2.155(2) . ?
Mn2 N2 2.1156(17) . ?
Mn2 N4 2.1916(17) . ?
Mn2 N5 2.2540(18) . ?
Mn2 Cl1 2.3224(6) . ?
Mn2 N3 2.3431(17) . ?
Mn1 Mn2 4.2175(4) . ?
N1 C2 1.340(3) . ?
N1 N2 1.369(2) . ?
N2 C3 1.350(3) . ?
N3 C11 1.470(3) . ?
N3 C17 1.473(3) . ?
N3 C10 1.480(3) . ?
N4 C16 1.342(3) . ?
N4 C12 1.348(3) . ?
N5 C18 1.349(3) . ?
N5 C22 1.352(3) . ?
O1 C23 1.169(3) . ?
O2 C24 1.164(3) . ?
C1 C3 1.388(3) . ?
C1 C2 1.393(3) . ?
C2 C4 1.510(3) . ?
C3 C10 1.507(3) . ?
C4 C5 1.505(3) . ?
C5 C9 1.413(3) . ?
C5 C6 1.419(3) . ?
C6 C7 1.423(3) . ?
C7 C8 1.413(3) . ?
C8 C9 1.429(3) . ?
C11 C12 1.509(3) . ?
C12 C13 1.386(3) . ?
C13 C14 1.384(4) . ?
C14 C15 1.378(4) . ?
C15 C16 1.387(3) . ?
C17 C18 1.516(3) . ?
C18 C19 1.377(3) . ?
C19 C20 1.395(3) . ?
C20 C21 1.380(3) . ?
C21 C22 1.383(3) . ?
